data_4340664
loop_
_publ_author_name
'Comanescu, Cezar C.'
'Iluc, Vlad M.'

_publ_section_title
;
 Flexible Coordination of Diphosphine Ligands Leading to cis and trans
 Pd(0), Pd(II), and Rh(I) Complexes.
;
_journal_issue 16
_journal_name_full 'Inorganic chemistry'
_journal_page_first 8517
_journal_page_last 8528
_journal_paper_doi 10.1021/ic5010566
_journal_volume 53
_journal_year 2014
_chemical_formula_sum 'C42 H52 O P2 Pd'
_chemical_formula_weight 741.18
_chemical_name_systematic
; 
 ? 
;
_space_group_IT_number 14
_symmetry_cell_setting monoclinic
_symmetry_space_group_name_Hall '-P 2yn'
_symmetry_space_group_name_H-M 'P 1 21/n 1'
_atom_sites_solution_hydrogens geom
_atom_sites_solution_primary direct
_atom_sites_solution_secondary difmap
_audit_creation_method SHELXL-97
_cell_angle_alpha 90.00
_cell_angle_beta 93.755(6)
_cell_angle_gamma 90.00
_cell_formula_units_Z 4
_cell_length_a 13.054(3)
_cell_length_b 15.323(3)
_cell_length_c 18.240(4)
_cell_measurement_reflns_used 6622
_cell_measurement_temperature 120(2)
_cell_measurement_theta_max 28.217
_cell_measurement_theta_min 2.238
_cell_volume 3640.6(14)
_computing_structure_refinement 'SHELXL-97 (Sheldrick, 1997)'
_computing_structure_solution 'SHELXS-97 (Sheldrick, 1990)'
_diffrn_ambient_temperature 120(2)
_diffrn_detector_area_resol_mean 8.33
_diffrn_measured_fraction_theta_full 1.000
_diffrn_measured_fraction_theta_max 1.000
_diffrn_measurement_device_type 'Bruker APEX II'
_diffrn_measurement_method 'combination of \w- and \f-scans'
_diffrn_radiation_monochromator graphite
_diffrn_radiation_source 'fine-focus sealed tube'
_diffrn_radiation_type MoK\a
_diffrn_radiation_wavelength 0.71073
_diffrn_reflns_av_R_equivalents 0.0669
_diffrn_reflns_av_sigmaI/netI 0.0889
_diffrn_reflns_limit_h_max 8
_diffrn_reflns_limit_h_min -15
_diffrn_reflns_limit_k_max 15
_diffrn_reflns_limit_k_min -18
_diffrn_reflns_limit_l_max 21
_diffrn_reflns_limit_l_min -21
_diffrn_reflns_number 16694
_diffrn_reflns_theta_full 25.00
_diffrn_reflns_theta_max 25.00
_diffrn_reflns_theta_min 1.74
_diffrn_standards_decay_% 0
_diffrn_standards_interval_count 0
_diffrn_standards_interval_time 0
_diffrn_standards_number 0
_exptl_absorpt_coefficient_mu 0.629
_exptl_absorpt_correction_T_max 0.7457
_exptl_absorpt_correction_T_min 0.6059
_exptl_absorpt_correction_type multi-scan
_exptl_absorpt_process_details 'Bruker AXS area detector scaling and absorption correction'
_exptl_crystal_density_diffrn 1.352
_exptl_crystal_density_method 'not measured'
_exptl_crystal_description block
_exptl_crystal_F_000 1552
_exptl_crystal_size_max 0.12
_exptl_crystal_size_mid 0.12
_exptl_crystal_size_min 0.06
_refine_diff_density_max 0.646
_refine_diff_density_min -0.868
_refine_diff_density_rms 0.111
_refine_ls_extinction_method none
_refine_ls_goodness_of_fit_ref 1.035
_refine_ls_hydrogen_treatment constr
_refine_ls_matrix_type full
_refine_ls_number_parameters 423
_refine_ls_number_reflns 6407
_refine_ls_number_restraints 0
_refine_ls_restrained_S_all 1.035
_refine_ls_R_factor_all 0.0801
_refine_ls_R_factor_gt 0.0493
_refine_ls_shift/su_max 0.001
_refine_ls_shift/su_mean 0.000
_refine_ls_structure_factor_coef Fsqd
_refine_ls_weighting_details 'calc w=1/[\s^2^(Fo^2^)+(0.0411P)^2^+0.0000P] where P=(Fo^2^+2Fc^2^)/3'
_refine_ls_weighting_scheme calc
_refine_ls_wR_factor_gt 0.1007
_refine_ls_wR_factor_ref 0.1135
_reflns_number_gt 4631
_reflns_number_total 6407
_reflns_threshold_expression >2sigma(I)
_cod_data_source_file ic5010566_si_002.cif
_cod_data_source_block cc12
_cod_depositor_comments 'Adding full bibliography for 4340659--4340669.cif.'
_cod_original_cell_volume 3640.5(14)
_cod_original_sg_symbol_H-M P2(1)/n
_cod_database_code 4340664

loop_
_symmetry_equiv_pos_as_xyz
'x, y, z'
'-x+1/2, y+1/2, -z+1/2'
'-x, -y, -z'
'x-1/2, -y-1/2, z-1/2'

loop_
_atom_site_label
_atom_site_type_symbol
_atom_site_fract_x
_atom_site_fract_y
_atom_site_fract_z
_atom_site_U_iso_or_equiv
_atom_site_adp_type
_atom_site_occupancy
_atom_site_symmetry_multiplicity
_atom_site_calc_flag
_atom_site_refinement_flags
Pd Pd 0.81269(3) 0.28043(2) 0.012393(18) 0.01360(11) Uani 1 1 d .
O O 0.9654(3) 0.4529(2) 0.12429(18) 0.0246(8) Uani 1 1 d .
P1 P 0.79669(9) 0.22969(8) 0.13533(6) 0.0154(3) Uani 1 1 d .
C1 C 0.6135(4) 0.1323(3) 0.0361(2) 0.0170(10) Uani 1 1 d .
H1A H 0.6462 0.1874 0.0213 0.020 Uiso 1 1 calc R
H1B H 0.5423 0.1315 0.0138 0.020 Uiso 1 1 calc R
P2 P 0.79071(10) 0.17044(8) -0.07573(6) 0.0151(3) Uani 1 1 d .
C11 C 0.6914(4) 0.1612(3) 0.1660(3) 0.0196(11) Uani 1 1 d .
C12 C 0.6112(4) 0.1297(3) 0.1191(2) 0.0182(11) Uani 1 1 d .
C13 C 0.5279(4) 0.0878(3) 0.1500(3) 0.0233(12) Uani 1 1 d .
H13 H 0.4698 0.0716 0.1189 0.028 Uiso 1 1 calc R
C14 C 0.5285(4) 0.0700(3) 0.2230(3) 0.0276(13) Uani 1 1 d .
H14 H 0.4723 0.0406 0.2425 0.033 Uiso 1 1 calc R
C15 C 0.6126(4) 0.0957(3) 0.2688(3) 0.0273(13) Uani 1 1 d .
H15 H 0.6150 0.0816 0.3196 0.033 Uiso 1 1 calc R
C16 C 0.6907(4) 0.1405(3) 0.2416(2) 0.0237(12) Uani 1 1 d .
H16 H 0.7466 0.1585 0.2740 0.028 Uiso 1 1 calc R
C22 C 0.6726(4) 0.0552(3) 0.0074(2) 0.0180(11) Uani 1 1 d .
C21 C 0.7502(4) 0.0633(3) -0.0427(2) 0.0156(10) Uani 1 1 d .
C23 C 0.6482(4) -0.0286(3) 0.0329(2) 0.0179(11) Uani 1 1 d .
H23 H 0.5970 -0.0344 0.0673 0.021 Uiso 1 1 calc R
C24 C 0.6966(4) -0.1023(3) 0.0095(3) 0.0266(12) Uani 1 1 d .
H24 H 0.6790 -0.1580 0.0276 0.032 Uiso 1 1 calc R
C25 C 0.7717(4) -0.0946(3) -0.0412(3) 0.0249(12) Uani 1 1 d .
H25 H 0.8049 -0.1452 -0.0581 0.030 Uiso 1 1 calc R
C26 C 0.7970(4) -0.0145(3) -0.0662(3) 0.0205(11) Uani 1 1 d .
H26 H 0.8481 -0.0104 -0.1008 0.025 Uiso 1 1 calc R
C31 C 0.9108(4) 0.1701(3) 0.1749(2) 0.0177(10) Uani 1 1 d .
H31 H 0.9061 0.1654 0.2292 0.021 Uiso 1 1 calc R
C32 C 0.9118(4) 0.0782(3) 0.1424(3) 0.0227(11) Uani 1 1 d .
H32A H 0.9081 0.0819 0.0887 0.034 Uiso 1 1 calc R
H32B H 0.8527 0.0453 0.1581 0.034 Uiso 1 1 calc R
H32C H 0.9754 0.0484 0.1596 0.034 Uiso 1 1 calc R
C33 C 1.0074(3) 0.2208(3) 0.1599(2) 0.0205(11) Uani 1 1 d .
H33A H 1.0146 0.2235 0.1068 0.031 Uiso 1 1 calc R
H33B H 1.0674 0.1914 0.1837 0.031 Uiso 1 1 calc R
H33C H 1.0026 0.2801 0.1794 0.031 Uiso 1 1 calc R
C34 C 0.7853(4) 0.3309(3) 0.1922(2) 0.0190(11) Uani 1 1 d .
H34 H 0.8370 0.3725 0.1741 0.023 Uiso 1 1 calc R
C35 C 0.8077(4) 0.3265(3) 0.2765(2) 0.0267(12) Uani 1 1 d .
H35A H 0.8698 0.2919 0.2879 0.040 Uiso 1 1 calc R
H35B H 0.7496 0.2993 0.2991 0.040 Uiso 1 1 calc R
H35C H 0.8179 0.3857 0.2960 0.040 Uiso 1 1 calc R
C36 C 0.6817(4) 0.3738(3) 0.1750(3) 0.0271(12) Uani 1 1 d .
H36A H 0.6673 0.3765 0.1216 0.041 Uiso 1 1 calc R
H36B H 0.6828 0.4331 0.1952 0.041 Uiso 1 1 calc R
H36C H 0.6281 0.3397 0.1970 0.041 Uiso 1 1 calc R
C51 C 0.8527(4) 0.4164(3) 0.0244(2) 0.0159(10) Uani 1 1 d .
H51 H 0.7993 0.4534 0.0462 0.019 Uiso 1 1 calc R
C52 C 0.8322(4) 0.3960(3) -0.0514(3) 0.0178(11) Uani 1 1 d .
H52 H 0.8946 0.3953 -0.0803 0.021 Uiso 1 1 calc R
C53 C 0.9533(4) 0.4219(3) 0.0615(3) 0.0184(11) Uani 1 1 d .
C54 C 1.0455(4) 0.3876(3) 0.0263(2) 0.0172(11) Uani 1 1 d .
H54 H 1.0408 0.3718 -0.0242 0.021 Uiso 1 1 calc R
C55 C 1.1332(4) 0.3792(3) 0.0655(3) 0.0204(11) Uani 1 1 d .
H55 H 1.1306 0.3926 0.1162 0.025 Uiso 1 1 calc R
C61 C 0.7382(4) 0.4227(3) -0.0940(3) 0.0170(11) Uani 1 1 d .
C62 C 0.6476(4) 0.4456(3) -0.0610(3) 0.0213(11) Uani 1 1 d .
H62 H 0.6462 0.4434 -0.0091 0.026 Uiso 1 1 calc R
C63 C 0.5610(4) 0.4712(3) -0.1023(3) 0.0245(12) Uani 1 1 d .
H63 H 0.5015 0.4882 -0.0785 0.029 Uiso 1 1 calc R
C64 C 0.5596(4) 0.4723(3) -0.1783(3) 0.0248(12) Uani 1 1 d .
H64 H 0.4991 0.4886 -0.2068 0.030 Uiso 1 1 calc R
C65 C 0.6469(4) 0.4495(3) -0.2120(3) 0.0256(12) Uani 1 1 d .
H65 H 0.6467 0.4502 -0.2641 0.031 Uiso 1 1 calc R
C66 C 0.7348(4) 0.4255(3) -0.1708(3) 0.0209(11) Uani 1 1 d .
H66 H 0.7945 0.4105 -0.1952 0.025 Uiso 1 1 calc R
C71 C 1.2342(4) 0.3525(3) 0.0430(3) 0.0207(11) Uani 1 1 d .
C72 C 1.3089(4) 0.3270(3) 0.0966(3) 0.0227(11) Uani 1 1 d .
H72 H 1.2915 0.3236 0.1462 0.027 Uiso 1 1 calc R
C73 C 1.4076(4) 0.3066(3) 0.0796(3) 0.0266(12) Uani 1 1 d .
H73 H 1.4573 0.2881 0.1168 0.032 Uiso 1 1 calc R
C74 C 1.4327(4) 0.3137(3) 0.0074(3) 0.0296(13) Uani 1 1 d .
H74 H 1.5010 0.3022 -0.0048 0.036 Uiso 1 1 calc R
C75 C 1.3595(4) 0.3372(3) -0.0471(3) 0.0260(12) Uani 1 1 d .
H75 H 1.3775 0.3401 -0.0967 0.031 Uiso 1 1 calc R
C76 C 1.2608(4) 0.3562(3) -0.0304(3) 0.0224(12) Uani 1 1 d .
H76 H 1.2108 0.3720 -0.0683 0.027 Uiso 1 1 calc R
C46 C 0.6889(4) 0.1133(3) -0.2098(2) 0.0256(12) Uani 1 1 d .
H46A H 0.6355 0.1263 -0.2486 0.038 Uiso 1 1 calc R
H46B H 0.6701 0.0606 -0.1834 0.038 Uiso 1 1 calc R
H46C H 0.7545 0.1039 -0.2319 0.038 Uiso 1 1 calc R
C45 C 0.5936(4) 0.2193(3) -0.1344(3) 0.0248(12) Uani 1 1 d .
H45A H 0.5517 0.2371 -0.1784 0.037 Uiso 1 1 calc R
H45B H 0.6013 0.2687 -0.1003 0.037 Uiso 1 1 calc R
H45C H 0.5599 0.1708 -0.1105 0.037 Uiso 1 1 calc R
C44 C 0.6992(4) 0.1902(3) -0.1561(2) 0.0188(11) Uani 1 1 d .
H44 H 0.7277 0.2400 -0.1839 0.023 Uiso 1 1 calc R
C43 C 0.9410(4) 0.2229(3) -0.1708(3) 0.0295(13) Uani 1 1 d .
H43A H 1.0091 0.2120 -0.1885 0.044 Uiso 1 1 calc R
H43B H 0.9420 0.2777 -0.1431 0.044 Uiso 1 1 calc R
H43C H 0.8904 0.2270 -0.2128 0.044 Uiso 1 1 calc R
C42 C 0.9999(4) 0.1308(3) -0.0624(3) 0.0264(12) Uani 1 1 d .
H42A H 1.0639 0.1215 -0.0866 0.040 Uiso 1 1 calc R
H42B H 0.9845 0.0789 -0.0338 0.040 Uiso 1 1 calc R
H42C H 1.0076 0.1814 -0.0297 0.040 Uiso 1 1 calc R
C41 C 0.9119(4) 0.1474(3) -0.1206(3) 0.0209(11) Uani 1 1 d .
H41 H 0.9018 0.0936 -0.1513 0.025 Uiso 1 1 calc R

loop_
_atom_site_aniso_label
_atom_site_aniso_U_11
_atom_site_aniso_U_22
_atom_site_aniso_U_33
_atom_site_aniso_U_23
_atom_site_aniso_U_13
_atom_site_aniso_U_12
Pd 0.01416(19) 0.0120(2) 0.01444(19) -0.00004(16) -0.00041(14) -0.00005(16)
O 0.023(2) 0.027(2) 0.0237(19) -0.0085(16) 0.0010(16) -0.0058(16)
P1 0.0148(6) 0.0167(7) 0.0147(6) -0.0003(5) -0.0002(5) -0.0014(5)
C1 0.013(2) 0.024(3) 0.013(2) 0.005(2) -0.003(2) -0.006(2)
P2 0.0161(6) 0.0131(6) 0.0159(6) -0.0009(5) 0.0000(5) 0.0009(5)
C11 0.021(3) 0.013(3) 0.025(3) -0.001(2) -0.002(2) -0.003(2)
C12 0.019(3) 0.020(3) 0.016(2) 0.000(2) 0.000(2) 0.001(2)
C13 0.017(3) 0.026(3) 0.026(3) -0.001(2) -0.001(2) -0.009(2)
C14 0.029(3) 0.032(3) 0.023(3) 0.002(2) 0.013(2) -0.012(3)
C15 0.036(3) 0.032(3) 0.014(2) 0.001(2) 0.002(2) -0.005(3)
C16 0.029(3) 0.030(3) 0.012(2) -0.001(2) -0.006(2) -0.008(2)
C22 0.021(3) 0.017(3) 0.016(2) -0.003(2) -0.006(2) -0.001(2)
C21 0.017(3) 0.016(3) 0.013(2) 0.0012(19) -0.004(2) -0.005(2)
C23 0.022(3) 0.013(3) 0.018(2) 0.004(2) -0.002(2) -0.008(2)
C24 0.035(3) 0.012(3) 0.030(3) 0.007(2) -0.012(3) -0.007(2)
C25 0.029(3) 0.012(3) 0.033(3) -0.009(2) -0.008(2) 0.005(2)
C26 0.021(3) 0.020(3) 0.021(3) 0.000(2) 0.002(2) -0.001(2)
C31 0.016(3) 0.021(3) 0.016(2) -0.002(2) -0.001(2) 0.002(2)
C32 0.022(3) 0.022(3) 0.022(3) 0.000(2) -0.006(2) 0.009(2)
C33 0.013(2) 0.025(3) 0.023(3) 0.001(2) -0.001(2) 0.004(2)
C34 0.019(3) 0.023(3) 0.015(2) 0.000(2) 0.002(2) -0.005(2)
C35 0.037(3) 0.024(3) 0.018(3) -0.009(2) -0.003(2) 0.002(3)
C36 0.023(3) 0.030(3) 0.028(3) -0.001(2) 0.004(2) 0.004(2)
C51 0.013(2) 0.012(2) 0.022(3) 0.001(2) -0.001(2) -0.002(2)
C52 0.020(3) 0.010(2) 0.024(3) 0.003(2) 0.007(2) -0.001(2)
C53 0.025(3) 0.011(2) 0.020(3) 0.002(2) 0.002(2) -0.004(2)
C54 0.021(3) 0.014(3) 0.017(2) -0.001(2) 0.001(2) -0.002(2)
C55 0.021(3) 0.021(3) 0.018(3) 0.002(2) -0.001(2) -0.006(2)
C61 0.017(3) 0.008(2) 0.026(3) 0.004(2) 0.000(2) -0.0008(19)
C62 0.026(3) 0.013(3) 0.025(3) 0.000(2) 0.000(2) -0.003(2)
C63 0.024(3) 0.011(3) 0.038(3) -0.002(2) -0.002(2) 0.005(2)
C64 0.025(3) 0.021(3) 0.028(3) 0.005(2) -0.005(2) 0.000(2)
C65 0.036(3) 0.017(3) 0.022(3) 0.003(2) -0.005(2) -0.006(2)
C66 0.023(3) 0.017(3) 0.022(3) 0.001(2) 0.001(2) -0.003(2)
C71 0.020(3) 0.017(3) 0.025(3) -0.006(2) 0.003(2) -0.008(2)
C72 0.021(3) 0.025(3) 0.022(3) -0.001(2) 0.000(2) -0.001(2)
C73 0.026(3) 0.015(3) 0.037(3) 0.000(2) -0.009(3) 0.001(2)
C74 0.020(3) 0.022(3) 0.048(4) -0.006(3) 0.006(3) -0.002(2)
C75 0.032(3) 0.022(3) 0.025(3) -0.004(2) 0.011(3) -0.006(2)
C76 0.028(3) 0.016(3) 0.023(3) 0.001(2) 0.001(2) -0.005(2)
C46 0.036(3) 0.028(3) 0.011(2) -0.003(2) -0.011(2) 0.004(2)
C45 0.021(3) 0.033(3) 0.020(3) 0.002(2) -0.001(2) 0.005(3)
C44 0.022(3) 0.018(3) 0.016(2) -0.002(2) -0.003(2) 0.002(2)
C43 0.027(3) 0.033(3) 0.030(3) -0.002(3) 0.015(2) 0.000(3)
C42 0.019(3) 0.031(3) 0.030(3) -0.004(2) 0.001(2) 0.004(2)
C41 0.021(3) 0.018(3) 0.024(3) -0.002(2) 0.003(2) 0.001(2)

loop_
_atom_type_symbol
_atom_type_description
_atom_type_scat_dispersion_real
_atom_type_scat_dispersion_imag
_atom_type_scat_source
C C 0.0033 0.0016 'International Tables Vol C Tables 4.2.6.8 and 6.1.1.4'
H H 0.0000 0.0000 'International Tables Vol C Tables 4.2.6.8 and 6.1.1.4'
O O 0.0106 0.0060 'International Tables Vol C Tables 4.2.6.8 and 6.1.1.4'
P P 0.1023 0.0942 'International Tables Vol C Tables 4.2.6.8 and 6.1.1.4'
Pd Pd -0.9988 1.0072 'International Tables Vol C Tables 4.2.6.8 and 6.1.1.4'

loop_
_geom_angle_atom_site_label_1
_geom_angle_atom_site_label_2
_geom_angle_atom_site_label_3
_geom_angle
C52 Pd C51 38.74(16)
C52 Pd P2 103.68(13)
C51 Pd P2 141.84(12)
C52 Pd P1 142.85(13)
C51 Pd P1 104.70(12)
P2 Pd P1 113.33(5)
C11 P1 C31 101.4(2)
C11 P1 C34 102.4(2)
C31 P1 C34 106.4(2)
C11 P1 Pd 125.52(16)
C31 P1 Pd 114.04(15)
C34 P1 Pd 105.30(15)
C12 C1 C22 111.5(4)
C12 C1 H1A 109.3
C22 C1 H1A 109.3
C12 C1 H1B 109.3
C22 C1 H1B 109.3
H1A C1 H1B 108.0
C21 P2 C44 102.7(2)
C21 P2 C41 104.2(2)
C44 P2 C41 101.8(2)
C21 P2 Pd 116.40(15)
C44 P2 Pd 118.04(15)
C41 P2 Pd 111.71(16)
C12 C11 C16 117.9(4)
C12 C11 P1 123.7(4)
C16 C11 P1 118.4(4)
C11 C12 C13 118.6(4)
C11 C12 C1 122.7(4)
C13 C12 C1 118.5(4)
C14 C13 C12 121.9(5)
C14 C13 H13 119.1
C12 C13 H13 119.1
C13 C14 C15 119.0(4)
C13 C14 H14 120.5
C15 C14 H14 120.5
C16 C15 C14 120.5(5)
C16 C15 H15 119.8
C14 C15 H15 119.8
C15 C16 C11 121.7(5)
C15 C16 H16 119.1
C11 C16 H16 119.1
C23 C22 C21 118.8(4)
C23 C22 C1 117.5(4)
C21 C22 C1 123.7(4)
C22 C21 C26 117.5(4)
C22 C21 P2 121.6(3)
C26 C21 P2 120.8(3)
C24 C23 C22 121.7(4)
C24 C23 H23 119.1
C22 C23 H23 119.1
C23 C24 C25 119.6(4)
C23 C24 H24 120.2
C25 C24 H24 120.2
C26 C25 C24 119.8(5)
C26 C25 H25 120.1
C24 C25 H25 120.1
C25 C26 C21 122.6(4)
C25 C26 H26 118.7
C21 C26 H26 118.7
C33 C31 C32 111.9(4)
C33 C31 P1 109.5(3)
C32 C31 P1 109.3(3)
C33 C31 H31 108.7
C32 C31 H31 108.7
P1 C31 H31 108.7
C31 C32 H32A 109.5
C31 C32 H32B 109.5
H32A C32 H32B 109.5
C31 C32 H32C 109.5
H32A C32 H32C 109.5
H32B C32 H32C 109.5
C31 C33 H33A 109.5
C31 C33 H33B 109.5
H33A C33 H33B 109.5
C31 C33 H33C 109.5
H33A C33 H33C 109.5
H33B C33 H33C 109.5
C36 C34 C35 109.4(4)
C36 C34 P1 110.3(3)
C35 C34 P1 119.8(3)
C36 C34 H34 105.4
C35 C34 H34 105.4
P1 C34 H34 105.4
C34 C35 H35A 109.5
C34 C35 H35B 109.5
H35A C35 H35B 109.5
C34 C35 H35C 109.5
H35A C35 H35C 109.5
H35B C35 H35C 109.5
C34 C36 H36A 109.5
C34 C36 H36B 109.5
H36A C36 H36B 109.5
C34 C36 H36C 109.5
H36A C36 H36C 109.5
H36B C36 H36C 109.5
C52 C51 C53 125.2(4)
C52 C51 Pd 70.2(2)
C53 C51 Pd 108.2(3)
C52 C51 H51 114.7
C53 C51 H51 114.7
Pd C51 H51 114.7
C51 C52 C61 123.4(4)
C51 C52 Pd 71.1(3)
C61 C52 Pd 113.1(3)
C51 C52 H52 114.0
C61 C52 H52 114.0
Pd C52 H52 114.0
O C53 C51 120.8(4)
O C53 C54 118.3(5)
C51 C53 C54 120.8(4)
C55 C54 C53 119.8(4)
C55 C54 H54 120.1
C53 C54 H54 120.1
C54 C55 C71 129.9(5)
C54 C55 H55 115.0
C71 C55 H55 115.0
C66 C61 C62 116.6(5)
C66 C61 C52 120.6(4)
C62 C61 C52 122.7(4)
C63 C62 C61 121.5(5)
C63 C62 H62 119.3
C61 C62 H62 119.3
C62 C63 C64 120.6(5)
C62 C63 H63 119.7
C64 C63 H63 119.7
C65 C64 C63 119.1(5)
C65 C64 H64 120.4
C63 C64 H64 120.4
C64 C65 C66 120.7(5)
C64 C65 H65 119.7
C66 C65 H65 119.7
C65 C66 C61 121.6(5)
C65 C66 H66 119.2
C61 C66 H66 119.2
C72 C71 C76 118.4(4)
C72 C71 C55 118.9(4)
C76 C71 C55 122.6(5)
C73 C72 C71 121.9(5)
C73 C72 H72 119.1
C71 C72 H72 119.1
C74 C73 C72 118.6(5)
C74 C73 H73 120.7
C72 C73 H73 120.7
C75 C74 C73 120.7(5)
C75 C74 H74 119.6
C73 C74 H74 119.6
C76 C75 C74 120.7(5)
C76 C75 H75 119.7
C74 C75 H75 119.7
C75 C76 C71 119.7(5)
C75 C76 H76 120.1
C71 C76 H76 120.1
C44 C46 H46A 109.5
C44 C46 H46B 109.5
H46A C46 H46B 109.5
C44 C46 H46C 109.5
H46A C46 H46C 109.5
H46B C46 H46C 109.5
C44 C45 H45A 109.5
C44 C45 H45B 109.5
H45A C45 H45B 109.5
C44 C45 H45C 109.5
H45A C45 H45C 109.5
H45B C45 H45C 109.5
C45 C44 C46 110.4(4)
C45 C44 P2 112.9(3)
C46 C44 P2 113.9(3)
C45 C44 H44 106.4
C46 C44 H44 106.4
P2 C44 H44 106.4
C41 C43 H43A 109.5
C41 C43 H43B 109.5
H43A C43 H43B 109.5
C41 C43 H43C 109.5
H43A C43 H43C 109.5
H43B C43 H43C 109.5
C41 C42 H42A 109.5
C41 C42 H42B 109.5
H42A C42 H42B 109.5
C41 C42 H42C 109.5
H42A C42 H42C 109.5
H42B C42 H42C 109.5
C42 C41 C43 109.5(4)
C42 C41 P2 110.3(3)
C43 C41 P2 111.7(3)
C42 C41 H41 108.4
C43 C41 H41 108.4
P2 C41 H41 108.4

loop_
_geom_bond_atom_site_label_1
_geom_bond_atom_site_label_2
_geom_bond_distance
Pd C52 2.144(4)
Pd C51 2.155(4)
Pd P2 2.3337(13)
Pd P1 2.3953(13)
O C53 1.241(5)
P1 C11 1.846(5)
P1 C31 1.853(5)
P1 C34 1.876(5)
C1 C12 1.516(6)
C1 C22 1.524(6)
C1 H1A 0.9900
C1 H1B 0.9900
P2 C21 1.838(4)
P2 C44 1.855(5)
P2 C41 1.863(5)
C11 C12 1.394(7)
C11 C16 1.414(6)
C12 C13 1.412(6)
C13 C14 1.359(6)
C13 H13 0.9500
C14 C15 1.392(7)
C14 H14 0.9500
C15 C16 1.351(7)
C15 H15 0.9500
C16 H16 0.9500
C22 C23 1.410(6)
C22 C21 1.413(6)
C21 C26 1.419(6)
C23 C24 1.375(7)
C23 H23 0.9500
C24 C25 1.395(7)
C24 H24 0.9500
C25 C26 1.357(6)
C25 H25 0.9500
C26 H26 0.9500
C31 C33 1.521(6)
C31 C32 1.528(6)
C31 H31 1.0000
C32 H32A 0.9800
C32 H32B 0.9800
C32 H32C 0.9800
C33 H33A 0.9800
C33 H33B 0.9800
C33 H33C 0.9800
C34 C36 1.518(7)
C34 C35 1.549(6)
C34 H34 1.0000
C35 H35A 0.9800
C35 H35B 0.9800
C35 H35C 0.9800
C36 H36A 0.9800
C36 H36B 0.9800
C36 H36C 0.9800
C51 C52 1.426(6)
C51 C53 1.440(7)
C51 H51 1.0000
C52 C61 1.466(7)
C52 H52 1.0000
C53 C54 1.497(6)
C54 C55 1.315(7)
C54 H54 0.9500
C55 C71 1.464(6)
C55 H55 0.9500
C61 C66 1.400(6)
C61 C62 1.407(6)
C62 C63 1.373(7)
C62 H62 0.9500
C63 C64 1.386(6)
C63 H63 0.9500
C64 C65 1.375(7)
C64 H64 0.9500
C65 C66 1.379(7)
C65 H65 0.9500
C66 H66 0.9500
C71 C72 1.391(7)
C71 C76 1.406(6)
C72 C73 1.382(7)
C72 H72 0.9500
C73 C74 1.381(7)
C73 H73 0.9500
C74 C75 1.381(8)
C74 H74 0.9500
C75 C76 1.374(7)
C75 H75 0.9500
C76 H76 0.9500
C46 C44 1.533(6)
C46 H46A 0.9800
C46 H46B 0.9800
C46 H46C 0.9800
C45 C44 1.526(6)
C45 H45A 0.9800
C45 H45B 0.9800
C45 H45C 0.9800
C44 H44 1.0000
C43 C41 1.537(6)
C43 H43A 0.9800
C43 H43B 0.9800
C43 H43C 0.9800
C42 C41 1.533(7)
C42 H42A 0.9800
C42 H42B 0.9800
C42 H42C 0.9800
C41 H41 1.0000
